data_1548838
loop_
_publ_author_name
'Lee, Jisun'
'Joulli\'e, Madeleine M'

_publ_section_title
;
 Total synthesis of the reported structure of ceanothine D <i>via</i> a
 novel macrocyclization strategy.
;
_journal_issue 9
_journal_name_full 'Chemical science'
_journal_page_first 2432
_journal_page_last 2436
_journal_paper_doi 10.1039/c8sc00234g
_journal_volume 9
_journal_year 2018
_chemical_absolute_configuration ad
_chemical_formula_moiety 'C18 H26 N4 O6 S'
_chemical_formula_sum 'C18 H26 N4 O6 S'
_chemical_formula_weight 426.49
_space_group_crystal_system triclinic
_space_group_IT_number 1
_space_group_name_Hall 'P 1'
_space_group_name_H-M_alt 'P 1'
_symmetry_space_group_name_Hall 'P 1'
_symmetry_space_group_name_H-M 'P 1'
_atom_sites_solution_hydrogens geom
_atom_sites_solution_primary direct
_audit_creation_date 2017-08-25
_audit_creation_method
;
Olex2 1.2
(compiled 2017.08.10 svn.r3458 for OlexSys, GUI svn.r5381)
;
_audit_update_record
;
2017-12-03 deposited with the CCDC.
2018-01-31 downloaded from the CCDC.
;
_cell_angle_alpha 82.789(3)
_cell_angle_beta 85.375(3)
_cell_angle_gamma 84.403(3)
_cell_formula_units_Z 4
_cell_length_a 7.4225(5)
_cell_length_b 16.5812(10)
_cell_length_c 21.1102(14)
_cell_measurement_reflns_used 9134
_cell_measurement_temperature 100
_cell_measurement_theta_max 25.41
_cell_measurement_theta_min 2.56
_cell_volume 2559.1(3)
_computing_data_collection 'Bruker APEX2 v2014.11-0'
_computing_data_reduction 'Bruker SAINT v8.34A'
_computing_publication_material 'Olex2 (Dolomanov et al., 2009)'
_computing_structure_refinement 'XL (Sheldrick, 2008)'
_computing_structure_solution 'ShelXS (Sheldrick, 2008)'
_diffrn_ambient_temperature 100
_diffrn_measured_fraction_theta_full 0.979
_diffrn_measured_fraction_theta_max 0.971
_diffrn_measurement_device 'CCD area detector'
_diffrn_measurement_device_type 'Bruker APEXII'
_diffrn_measurement_method '\w and \f scans'
_diffrn_radiation_monochromator graphite
_diffrn_radiation_type MoK\a
_diffrn_radiation_wavelength 0.71073
_diffrn_reflns_av_R_equivalents 0.0388
_diffrn_reflns_av_unetI/netI 0.0414
_diffrn_reflns_Laue_measured_fraction_full 0.979
_diffrn_reflns_Laue_measured_fraction_max 0.971
_diffrn_reflns_limit_h_max 8
_diffrn_reflns_limit_h_min -8
_diffrn_reflns_limit_k_max 20
_diffrn_reflns_limit_k_min -20
_diffrn_reflns_limit_l_max 22
_diffrn_reflns_limit_l_min -25
_diffrn_reflns_number 55465
_diffrn_reflns_point_group_measured_fraction_full 0.830
_diffrn_reflns_point_group_measured_fraction_max 0.820
_diffrn_reflns_theta_full 25.242
_diffrn_reflns_theta_max 25.491
_diffrn_reflns_theta_min 1.243
_diffrn_source 'sealed tube'
_exptl_absorpt_coefficient_mu 0.161
_exptl_absorpt_correction_T_max 0.7452
_exptl_absorpt_correction_T_min 0.5768
_exptl_absorpt_correction_type multi-scan
_exptl_absorpt_process_details 'SADABS v2014/4'
_exptl_crystal_colour colourless
_exptl_crystal_density_diffrn 1.107
_exptl_crystal_description plate
_exptl_crystal_F_000 904
_exptl_crystal_size_max 0.45
_exptl_crystal_size_mid 0.32
_exptl_crystal_size_min 0.03
_refine_diff_density_max 0.722
_refine_diff_density_min -0.424
_refine_diff_density_rms 0.075
_refine_ls_abs_structure_details
;
 Flack x determined using 5153 quotients [(I+)-(I-)]/[(I+)+(I-)]
 (Parsons, Flack and Wagner, Acta Cryst. B69 (2013) 249-259).
;
_refine_ls_abs_structure_Flack 0.12(2)
_refine_ls_extinction_method none
_refine_ls_goodness_of_fit_ref 1.073
_refine_ls_hydrogen_treatment constr
_refine_ls_matrix_type full
_refine_ls_number_parameters 1061
_refine_ls_number_reflns 15564
_refine_ls_number_restraints 879
_refine_ls_restrained_S_all 1.058
_refine_ls_R_factor_all 0.0702
_refine_ls_R_factor_gt 0.0659
_refine_ls_shift/su_max 0.016
_refine_ls_shift/su_mean 0.001
_refine_ls_structure_factor_coef Fsqd
_refine_ls_weighting_details 'w=1/[\s^2^(Fo^2^)+(0.0833P)^2^+3.6118P] where P=(Fo^2^+2Fc^2^)/3'
_refine_ls_weighting_scheme calc
_refine_ls_wR_factor_gt 0.1670
_refine_ls_wR_factor_ref 0.1696
_reflns_Friedel_coverage 0.689
_reflns_Friedel_fraction_full 0.681
_reflns_Friedel_fraction_max 0.669
_reflns_number_gt 14407
_reflns_number_total 15564
_reflns_threshold_expression 'I > 2\s(I)'
_cod_data_source_file c8sc00234g2.cif
_cod_data_source_block 7059
_cod_depositor_comments 'Adding full bibliography for 1548838.cif.'
_cod_database_code 1548838
_shelx_shelxl_version_number 2014/7
_shelx_estimated_absorpt_t_max 0.995
_shelx_estimated_absorpt_t_min 0.931
_platon_squeeze_void_probe_radius 1.20

loop_
_space_group_symop_operation_xyz
'x, y, z'

loop_
_atom_site_label
_atom_site_type_symbol
_atom_site_fract_x
_atom_site_fract_y
_atom_site_fract_z
_atom_site_U_iso_or_equiv
_atom_site_adp_type
_atom_site_occupancy
_atom_site_site_symmetry_order
_atom_site_calc_flag
_atom_site_refinement_flags_posn
_atom_site_refinement_flags_adp
S1 S 0.55130(17) -0.06183(9) 0.82653(8) 0.0248(3) Uani 1 1 d . U
O1 O 0.6170(7) -0.0147(3) 1.0133(3) 0.0432(12) Uani 1 1 d . U
O2 O 0.3874(6) 0.0013(3) 0.9547(2) 0.0372(11) Uani 1 1 d . U
O3 O 0.6253(5) -0.1011(3) 0.7726(2) 0.0308(10) Uani 1 1 d . U
O4 O 0.6258(5) 0.0098(3) 0.8406(2) 0.0278(9) Uani 1 1 d . U
O5 O -0.0075(6) -0.0250(2) 0.8965(2) 0.0317(10) Uani 1 1 d . U
O6 O -0.2503(6) 0.2223(3) 0.8453(3) 0.0347(10) Uani 1 1 d . U
N1 N 0.5226(7) -0.0392(3) 0.9760(3) 0.0315(12) Uani 1 1 d . U
N2 N 0.3280(6) -0.0475(3) 0.8214(2) 0.0213(10) Uani 1 1 d . U
N3 N 0.0186(7) 0.1110(3) 0.8914(3) 0.0335(13) Uani 1 1 d . U
H3 H 0.0842 0.1509 0.8749 0.045 Uiso 1 1 calc R .
N4 N -0.4576(7) 0.1727(3) 0.9211(3) 0.0321(12) Uani 1 1 d . U
H4a H -0.5494 0.2017 0.9030 0.043 Uiso 1 1 calc R .
H4b H -0.4768 0.1399 0.9566 0.043 Uiso 1 1 calc R .
C1 C 0.5687(7) -0.1371(3) 0.8949(3) 0.0240(12) Uani 1 1 d . U
C2 C 0.5676(7) -0.1218(4) 0.9576(3) 0.0268(12) Uani 1 1 d . U
C3 C 0.5933(8) -0.1826(4) 1.0076(3) 0.0301(14) Uani 1 1 d . U
H3a H 0.5921 -0.1698 1.0502 0.040 Uiso 1 1 calc R .
C4 C 0.6210(8) -0.2636(4) 0.9944(4) 0.0344(14) Uani 1 1 d . U
H4 H 0.6393 -0.3063 1.0283 0.046 Uiso 1 1 calc R .
C5 C 0.6221(8) -0.2819(4) 0.9316(4) 0.0329(14) Uani 1 1 d . U
H5 H 0.6373 -0.3370 0.9227 0.044 Uiso 1 1 calc R .
C6 C 0.5999(8) -0.2167(4) 0.8811(3) 0.0283(13) Uani 1 1 d . U
H6 H 0.6066 -0.2281 0.8379 0.038 Uiso 1 1 calc R .
C7 C 0.2353(8) 0.0338(4) 0.8305(3) 0.0279(13) Uani 1 1 d . U
H7 H 0.3189 0.0763 0.8346 0.037 Uiso 1 1 calc R .
C8 C 0.2448(8) 0.0059(3) 0.7656(3) 0.0279(13) Uani 1 1 d . U
C9 C 0.0711(8) 0.0351(3) 0.8761(3) 0.0279(13) Uani 1 1 d . U
C10 C -0.1397(8) 0.1305(4) 0.9334(3) 0.0297(13) Uani 1 1 d . U
H10 H -0.1856 0.0786 0.9553 0.040 Uiso 1 1 calc R .
C11 C -0.0895(9) 0.1813(4) 0.9839(4) 0.0402(16) Uani 1 1 d . U
H11a H -0.1997 0.1941 1.0117 0.053 Uiso 1 1 calc R .
H11b H -0.0501 0.2336 0.9619 0.053 Uiso 1 1 calc R .
C12 C 0.0605(10) 0.1409(5) 1.0264(4) 0.0450(18) Uani 1 1 d . U
H12 H 0.1697 0.1261 0.9979 0.060 Uiso 1 1 calc R .
C13 C 0.1132(17) 0.2013(7) 1.0697(6) 0.089(4) Uani 1 1 d . U
H13a H 0.0032 0.2282 1.0895 0.133 Uiso 1 1 calc GR .
H13b H 0.1834 0.2425 1.0441 0.133 Uiso 1 1 calc GR .
H13c H 0.1868 0.1719 1.1033 0.133 Uiso 1 1 calc GR .
C14 C 0.0057(15) 0.0654(6) 1.0643(6) 0.073(3) Uani 1 1 d . U
H14a H 0.1110 0.0360 1.0847 0.110 Uiso 1 1 calc GR .
H14b H -0.0412 0.0309 1.0362 0.110 Uiso 1 1 calc GR .
H14c H -0.0890 0.0791 1.0973 0.110 Uiso 1 1 calc GR .
C15 C -0.2887(8) 0.1783(3) 0.8946(3) 0.0282(13) Uani 1 1 d . U
C16 C 0.3669(8) 0.0468(4) 0.7124(3) 0.0315(14) Uani 1 1 d . U
H16a H 0.2945 0.0890 0.6863 0.047 Uiso 1 1 calc GR .
H16b H 0.4238 0.0060 0.6855 0.047 Uiso 1 1 calc GR .
H16c H 0.4613 0.0718 0.7311 0.047 Uiso 1 1 calc GR .
C17 C 0.0812(9) -0.0292(4) 0.7439(4) 0.0336(15) Uani 1 1 d . U
H17A H 0.0208 -0.0617 0.7807 0.045 Uiso 1 1 calc R .
H17B H 0.1216 -0.0658 0.7109 0.045 Uiso 1 1 calc R .
C18 C -0.0537(9) 0.0402(4) 0.7162(4) 0.0359(15) Uani 1 1 d . U
H18a H -0.0614 0.0855 0.7422 0.054 Uiso 1 1 calc GR .
H18b H -0.1737 0.0201 0.7166 0.054 Uiso 1 1 calc GR .
H18c H -0.0120 0.0592 0.6721 0.054 Uiso 1 1 calc GR .
S2 S 0.92687(17) 0.52075(8) 0.85057(8) 0.0248(3) Uani 1 1 d . U
O7 O 1.0978(6) 0.4690(3) 0.6673(3) 0.0400(12) Uani 1 1 d . U
O8 O 0.8432(6) 0.4534(3) 0.7237(2) 0.0362(11) Uani 1 1 d . U
O9 O 0.9627(6) 0.5616(3) 0.9035(2) 0.0309(10) Uani 1 1 d . U
O10 O 1.0391(5) 0.4492(3) 0.8376(2) 0.0270(9) Uani 1 1 d . U
O11 O 0.4150(5) 0.4850(2) 0.7831(2) 0.0284(10) Uani 1 1 d . U
O12 O 0.2488(6) 0.2363(3) 0.8417(3) 0.0381(11) Uani 1 1 d . U
N5 N 0.9691(7) 0.4934(3) 0.7026(3) 0.0302(12) Uani 1 1 d . U
N6 N 0.7077(6) 0.5068(3) 0.8574(2) 0.0223(10) Uani 1 1 d . U
N7 N 0.4888(7) 0.3472(3) 0.7925(3) 0.0270(11) Uani 1 1 d . U
H7a H 0.5613 0.3073 0.8106 0.036 Uiso 1 1 calc R .
N8 N 0.0527(7) 0.2837(3) 0.7650(3) 0.0352(13) Uani 1 1 d . U
H8a H -0.0338 0.2551 0.7846 0.047 Uiso 1 1 calc R .
H8b H 0.0334 0.3149 0.7289 0.047 Uiso 1 1 calc R .
C19 C 0.9346(7) 0.5950(4) 0.7819(3) 0.0278(13) Uani 1 1 d . U
C20 C 0.9624(7) 0.5767(4) 0.7188(3) 0.0263(12) Uani 1 1 d . U
C21 C 0.9790(8) 0.6372(4) 0.6684(3) 0.0294(13) Uani 1 1 d . U
H21 H 1.0060 0.6231 0.6262 0.039 Uiso 1 1 calc R .
C22 C 0.9568(9) 0.7178(4) 0.6785(4) 0.0378(15) Uani 1 1 d . U
H22 H 0.9621 0.7594 0.6433 0.050 Uiso 1 1 calc R .
C23 C 0.9269(8) 0.7381(4) 0.7399(3) 0.0296(13) Uani 1 1 d . U
H23 H 0.9124 0.7937 0.7473 0.039 Uiso 1 1 calc R .
C24 C 0.9178(7) 0.6758(4) 0.7918(3) 0.0266(13) Uani 1 1 d . U
H24 H 0.8998 0.6900 0.8342 0.035 Uiso 1 1 calc R .
C25 C 0.6545(7) 0.4269(3) 0.8501(3) 0.0230(12) Uani 1 1 d . U
H25 H 0.7583 0.3844 0.8452 0.031 Uiso 1 1 calc R .
C26 C 0.6267(7) 0.4540(3) 0.9140(3) 0.0248(12) Uani 1 1 d . U
C27 C 0.5060(7) 0.4253(4) 0.8049(3) 0.0255(12) Uani 1 1 d . U
C28 C 0.3584(7) 0.3275(3) 0.7513(3) 0.0276(13) Uani 1 1 d . U
H28 H 0.3008 0.3787 0.7282 0.037 Uiso 1 1 calc R .
C29 C 0.4556(10) 0.2726(4) 0.7025(4) 0.0394(16) Uani 1 1 d . U
H29a H 0.5073 0.2213 0.7262 0.052 Uiso 1 1 calc R .
H29b H 0.3647 0.2582 0.6750 0.052 Uiso 1 1 calc R .
C30 C 0.6050(10) 0.3113(4) 0.6605(4) 0.0454(18) Uani 1 1 d . U
H30 H 0.6837 0.3321 0.6900 0.060 Uiso 1 1 calc R .
C31 C 0.7252(18) 0.2514(7) 0.6250(6) 0.097(4) Uani 1 1 d . U
H31a H 0.8086 0.2195 0.6543 0.145 Uiso 1 1 calc GR .
H31b H 0.7949 0.2810 0.5897 0.145 Uiso 1 1 calc GR .
H31c H 0.6506 0.2147 0.6080 0.145 Uiso 1 1 calc GR .
C32 C 0.5324(16) 0.3863(8) 0.6165(8) 0.121(6) Uani 1 1 d . U
H32a H 0.6340 0.4167 0.5973 0.181 Uiso 1 1 calc GR .
H32b H 0.4487 0.4215 0.6415 0.181 Uiso 1 1 calc GR .
H32c H 0.4683 0.3686 0.5826 0.181 Uiso 1 1 calc GR .
C33 C 0.2133(8) 0.2798(4) 0.7902(4) 0.0324(14) Uani 1 1 d . U
C34 C 0.7479(8) 0.4131(4) 0.9661(3) 0.0314(14) Uani 1 1 d . U
H34a H 0.6889 0.3674 0.9905 0.047 Uiso 1 1 calc GR .
H34b H 0.7677 0.4529 0.9949 0.047 Uiso 1 1 calc GR .
H34c H 0.8648 0.3927 0.9464 0.047 Uiso 1 1 calc GR .
C35 C 0.4414(9) 0.4882(4) 0.9380(4) 0.0344(15) Uani 1 1 d . U
H35a H 0.3807 0.5210 0.9020 0.046 Uiso 1 1 calc R .
H35b H 0.4553 0.5249 0.9705 0.046 Uiso 1 1 calc R .
C36 C 0.3230(9) 0.4215(5) 0.9673(4) 0.0443(19) Uani 1 1 d . U
H36a H 0.3249 0.3801 0.9379 0.067 Uiso 1 1 calc GR .
H36b H 0.1982 0.4452 0.9751 0.067 Uiso 1 1 calc GR .
H36c H 0.3695 0.3961 1.0079 0.067 Uiso 1 1 calc GR .
S3 S 0.5417(2) 0.82645(10) 0.54393(9) 0.0383(4) Uani 1 1 d . U
O13 O 0.4605(7) 0.5748(3) 0.5610(3) 0.0427(12) Uani 1 1 d . U
O14 O 0.6880(6) 0.6466(3) 0.5340(2) 0.0410(12) Uani 1 1 d . U
O15 O 0.4852(8) 0.9085(3) 0.5576(3) 0.0491(13) Uani 1 1 d . U
O16 O 0.4653(7) 0.7947(3) 0.4930(3) 0.0438(12) Uani 1 1 d . U
O17 O 1.0998(6) 0.7130(3) 0.5367(2) 0.0412(12) Uani 1 1 d . U
O18 O 1.3224(7) 0.7040(5) 0.3429(3) 0.072(2) Uani 1 1 d . U
N9 N 0.5544(7) 0.6297(3) 0.5681(3) 0.0299(11) Uani 1 1 d . U
N10 N 0.7718(8) 0.8189(4) 0.5354(3) 0.0379(13) Uani 1 1 d . U
N11 N 1.0497(8) 0.6825(5) 0.4390(3) 0.0505(16) Uani 1 1 d . U
H11 H 0.9771 0.6927 0.4075 0.067 Uiso 1 1 calc R .
N12 N 1.5248(8) 0.6258(6) 0.4050(3) 0.063(2) Uani 1 1 d . U
H12a H 1.6191 0.6404 0.3796 0.084 Uiso 1 1 calc R .
H12b H 1.5409 0.5914 0.4398 0.084 Uiso 1 1 calc R .
C37 C 0.5008(8) 0.7618(4) 0.6176(3) 0.0298(13) Uani 1 1 d . U
C38 C 0.4986(8) 0.6767(4) 0.6222(3) 0.0269(12) Uani 1 1 d . U
C39 C 0.4545(8) 0.6309(4) 0.6790(3) 0.0321(14) Uani 1 1 d . U
H39 H 0.4526 0.5735 0.6811 0.043 Uiso 1 1 calc R .
C40 C 0.4124(9) 0.6701(4) 0.7339(4) 0.0378(16) Uani 1 1 d . U
H40 H 0.3895 0.6388 0.7741 0.050 Uiso 1 1 calc R .
C41 C 0.4041(9) 0.7544(4) 0.7299(4) 0.0386(16) Uani 1 1 d . U
H41 H 0.3661 0.7816 0.7664 0.051 Uiso 1 1 calc R .
C42 C 0.4535(9) 0.7997(4) 0.6701(4) 0.0382(15) Uani 1 1 d . U
H42 H 0.4532 0.8574 0.6673 0.051 Uiso 1 1 calc R .
C43 C 0.8625(10) 0.7877(5) 0.4792(4) 0.0406(15) Uani 1 1 d . U
H43 H 0.7791 0.7770 0.4468 0.054 Uiso 1 1 calc R .
C44 C 0.8662(12) 0.8768(5) 0.4873(4) 0.0512(19) Uani 1 1 d . U
C45 C 1.0156(9) 0.7249(5) 0.4892(3) 0.0406(16) Uani 1 1 d . U
C46 C 1.2020(10) 0.6197(6) 0.4339(4) 0.057(2) Uani 1 1 d . U
H46 H 1.2473 0.6025 0.4773 0.075 Uiso 1 1 calc R .
C47 C 1.1438(10) 0.5454(6) 0.4078(4) 0.056(2) Uani 1 1 d . U
H47a H 1.2523 0.5068 0.4016 0.074 Uiso 1 1 calc R .
H47b H 1.0967 0.5632 0.3653 0.074 Uiso 1 1 calc R .
C48 C 0.9971(12) 0.4993(7) 0.4506(4) 0.065(2) Uani 1 1 d . U
H48 H 0.8906 0.5399 0.4573 0.087 Uiso 1 1 calc R .
C49 C 0.9304(17) 0.4319(9) 0.4173(7) 0.097(4) Uani 1 1 d . U
H49a H 1.0214 0.3848 0.4190 0.145 Uiso 1 1 calc GR .
H49b H 0.9113 0.4524 0.3725 0.145 Uiso 1 1 calc GR .
H49c H 0.8158 0.4153 0.4390 0.145 Uiso 1 1 calc GR .
C50 C 1.0581(16) 0.4672(9) 0.5145(5) 0.086(3) Uani 1 1 d . U
H50a H 0.9631 0.4370 0.5390 0.129 Uiso 1 1 calc GR .
H50b H 1.0827 0.5127 0.5371 0.129 Uiso 1 1 calc GR .
H50c H 1.1691 0.4306 0.5097 0.129 Uiso 1 1 calc GR .
C51 C 1.3529(10) 0.6565(7) 0.3902(4) 0.058(2) Uani 1 1 d . U
C52 C 0.7637(16) 0.9355(6) 0.4425(5) 0.070(3) Uani 1 1 d . U
H52a H 0.6594 0.9105 0.4302 0.105 Uiso 1 1 calc GR .
H52b H 0.8424 0.9509 0.4042 0.105 Uiso 1 1 calc GR .
H52c H 0.7209 0.9842 0.4632 0.105 Uiso 1 1 calc GR .
C53 C 1.0325(12) 0.9037(6) 0.5130(5) 0.060(2) Uani 1 1 d . U
H53a H 1.1062 0.8549 0.5320 0.079 Uiso 1 1 calc R .
H53b H 1.1072 0.9309 0.4772 0.079 Uiso 1 1 calc R .
C54 C 0.9881(17) 0.9583(7) 0.5605(6) 0.089(4) Uani 1 1 d . U
H54a H 0.9700 1.0144 0.5394 0.133 Uiso 1 1 calc GR .
H54b H 1.0874 0.9542 0.5889 0.133 Uiso 1 1 calc GR .
H54c H 0.8764 0.9438 0.5855 0.133 Uiso 1 1 calc GR .
S4 S 0.1591(2) 0.62274(10) 0.12401(9) 0.0349(4) Uani 1 1 d . U
O19 O -0.0261(7) 0.8704(3) 0.1182(3) 0.0432(12) Uani 1 1 d . U
O20 O 0.2251(7) 0.8026(3) 0.1434(3) 0.0455(12) Uani 1 1 d . U
O21 O 0.1353(6) 0.5451(3) 0.1060(3) 0.0430(12) Uani 1 1 d . U
O22 O 0.0412(6) 0.6545(3) 0.1740(3) 0.0431(12) Uani 1 1 d . U
O23 O 0.6633(6) 0.7265(3) 0.1392(2) 0.0409(12) Uani 1 1 d . U
O24 O 0.8209(7) 0.7116(5) 0.3358(3) 0.0642(17) Uani 1 1 d . U
N13 N 0.1001(8) 0.8188(3) 0.1085(3) 0.0340(12) Uani 1 1 d . U
N14 N 0.3776(7) 0.6219(4) 0.1371(3) 0.0377(13) Uani 1 1 d . U
N15 N 0.5801(7) 0.7470(5) 0.2400(3) 0.0462(16) Uani 1 1 d . U
H15 H 0.5068 0.7323 0.2734 0.061 Uiso 1 1 calc R .
N16 N 1.0175(8) 0.7924(6) 0.2791(3) 0.062(2) Uani 1 1 d . U
H16d H 1.1049 0.7718 0.3037 0.083 Uiso 1 1 calc R .
H16e H 1.0390 0.8306 0.2472 0.083 Uiso 1 1 calc R .
C55 C 0.1433(8) 0.6920(4) 0.0525(3) 0.0303(13) Uani 1 1 d . U
C56 C 0.1102(8) 0.7785(4) 0.0500(3) 0.0293(13) Uani 1 1 d . U
C57 C 0.0869(8) 0.8274(4) -0.0055(3) 0.0312(14) Uani 1 1 d . U
H57 H 0.0539 0.8841 -0.0054 0.042 Uiso 1 1 calc R .
C58 C 0.1123(9) 0.7929(4) -0.0637(4) 0.0357(15) Uani 1 1 d . U
H58 H 0.1062 0.8268 -0.1034 0.047 Uiso 1 1 calc R .
C59 C 0.1451(9) 0.7113(4) -0.0625(4) 0.0340(14) Uani 1 1 d . U
H59 H 0.1615 0.6879 -0.1016 0.045 Uiso 1 1 calc R .
C60 C 0.1554(8) 0.6613(4) -0.0050(3) 0.0325(14) Uani 1 1 d . U
H60 H 0.1713 0.6039 -0.0055 0.043 Uiso 1 1 calc R .
C61 C 0.4268(9) 0.6523(5) 0.1946(3) 0.0393(15) Uani 1 1 d . U
H61 H 0.3210 0.6657 0.2251 0.052 Uiso 1 1 calc R .
C62 C 0.4623(10) 0.5635(5) 0.1879(4) 0.0509(19) Uani 1 1 d . U
C63 C 0.5697(9) 0.7127(5) 0.1877(3) 0.0387(15) Uani 1 1 d . U
C64 C 0.7056(9) 0.8078(6) 0.2463(4) 0.0492(19) Uani 1 1 d . U
H64 H 0.7618 0.8285 0.2034 0.065 Uiso 1 1 calc R .
C65 C 0.6105(12) 0.8759(7) 0.2785(5) 0.070(3) Uani 1 1 d . U
H65a H 0.6992 0.9144 0.2851 0.093 Uiso 1 1 calc R .
H65b H 0.5580 0.8541 0.3210 0.093 Uiso 1 1 calc R .
C66 C 0.4559(14) 0.9229(8) 0.2387(6) 0.080(3) Uani 1 1 d . U
H66 H 0.3709 0.8822 0.2314 0.106 Uiso 1 1 calc R .
C67 C 0.350(2) 0.9842(11) 0.2798(8) 0.124(5) Uani 1 1 d . U
H67a H 0.4078 1.0355 0.2735 0.186 Uiso 1 1 calc GR .
H67b H 0.3490 0.9618 0.3250 0.186 Uiso 1 1 calc GR .
H67c H 0.2248 0.9945 0.2670 0.186 Uiso 1 1 calc GR .
C68 C 0.5220(17) 0.9614(10) 0.1752(7) 0.105(4) Uani 1 1 d . U
H68a H 0.4183 0.9856 0.1513 0.158 Uiso 1 1 calc GR .
H68b H 0.5914 0.9200 0.1516 0.158 Uiso 1 1 calc GR .
H68c H 0.6000 1.0041 0.1807 0.158 Uiso 1 1 calc GR .
C69 C 0.8525(9) 0.7660(6) 0.2902(4) 0.0511(19) Uani 1 1 d . U
C70 C 0.3453(11) 0.5042(6) 0.2308(5) 0.060(2) Uani 1 1 d . U
H70a H 0.2189 0.5277 0.2333 0.090 Uiso 1 1 calc GR .
H70b H 0.3899 0.4949 0.2738 0.090 Uiso 1 1 calc GR .
H70c H 0.3525 0.4523 0.2128 0.090 Uiso 1 1 calc GR .
C71 C 0.6523(10) 0.5268(6) 0.1677(5) 0.067(3) Uani 1 1 d . U
H71a H 0.7127 0.5666 0.1362 0.089 Uiso 1 1 calc R .
H71b H 0.6424 0.4773 0.1469 0.089 Uiso 1 1 calc R .
C72 C 0.7673(14) 0.5046(8) 0.2255(7) 0.095(4) Uani 1 1 d . U
H72a H 0.7783 0.5538 0.2458 0.143 Uiso 1 1 calc GR .
H72b H 0.8882 0.4815 0.2114 0.143 Uiso 1 1 calc GR .
H72c H 0.7088 0.4644 0.2564 0.143 Uiso 1 1 calc GR .

loop_
_atom_site_aniso_label
_atom_site_aniso_U_11
_atom_site_aniso_U_22
_atom_site_aniso_U_33
_atom_site_aniso_U_23
_atom_site_aniso_U_13
_atom_site_aniso_U_12
S1 0.0143(6) 0.0271(7) 0.0313(9) 0.0047(6) -0.0051(6) -0.0018(5)
O1 0.044(3) 0.047(3) 0.042(3) 0.002(2) -0.012(2) -0.020(2)
O2 0.030(2) 0.034(2) 0.045(3) 0.001(2) -0.009(2) 0.0063(18)
O3 0.020(2) 0.036(2) 0.032(3) 0.0093(19) -0.0005(18) 0.0017(17)
O4 0.0158(19) 0.034(2) 0.033(3) 0.0074(19) -0.0091(17) -0.0080(16)
O5 0.024(2) 0.024(2) 0.046(3) 0.0042(19) -0.0033(19) -0.0066(16)
O6 0.021(2) 0.027(2) 0.051(3) 0.010(2) -0.0070(19) 0.0020(16)
N1 0.031(3) 0.034(3) 0.029(3) 0.004(2) -0.003(2) -0.007(2)
N2 0.019(2) 0.019(2) 0.025(3) 0.0056(19) -0.0097(18) -0.0006(17)
N3 0.021(2) 0.026(2) 0.051(4) 0.008(2) -0.006(2) 0.0016(19)
N4 0.023(2) 0.030(3) 0.041(3) 0.004(2) -0.005(2) 0.000(2)
C1 0.013(2) 0.023(3) 0.034(3) 0.004(2) -0.006(2) -0.003(2)
C2 0.015(3) 0.035(3) 0.030(3) 0.003(2) -0.005(2) -0.003(2)
C3 0.016(3) 0.036(3) 0.035(4) 0.003(3) 0.000(2) 0.004(2)
C4 0.026(3) 0.033(3) 0.039(4) 0.009(3) 0.005(3) 0.001(2)
C5 0.022(3) 0.032(3) 0.041(4) 0.005(3) 0.000(3) 0.007(2)
C6 0.018(3) 0.035(3) 0.031(3) -0.001(3) -0.004(2) 0.003(2)
C7 0.021(3) 0.020(3) 0.042(4) 0.007(2) -0.013(2) -0.002(2)
C8 0.024(3) 0.021(3) 0.036(3) 0.016(2) -0.014(2) -0.003(2)
C9 0.018(3) 0.020(3) 0.045(4) 0.006(2) -0.014(2) -0.003(2)
C10 0.025(3) 0.020(3) 0.042(4) 0.004(3) -0.005(2) 0.000(2)
C11 0.033(3) 0.029(3) 0.058(4) 0.000(3) -0.012(3) -0.002(3)
C12 0.038(4) 0.046(4) 0.053(5) 0.001(3) -0.020(3) -0.006(3)
C13 0.106(9) 0.083(7) 0.091(8) -0.008(6) -0.050(7) -0.042(6)
C14 0.081(7) 0.061(5) 0.078(7) 0.018(5) -0.038(5) -0.017(5)
C15 0.022(3) 0.012(2) 0.051(4) -0.001(2) -0.006(2) -0.004(2)
C16 0.027(3) 0.028(3) 0.036(4) 0.015(3) -0.005(3) -0.005(2)
C17 0.031(3) 0.035(3) 0.037(4) -0.001(3) -0.009(3) -0.012(3)
C18 0.025(3) 0.048(4) 0.032(4) 0.012(3) -0.007(3) -0.008(3)
S2 0.0155(6) 0.0270(7) 0.0315(9) 0.0020(6) -0.0044(6) -0.0045(5)
O7 0.034(2) 0.039(3) 0.043(3) 0.002(2) 0.003(2) 0.003(2)
O8 0.035(2) 0.037(2) 0.037(3) 0.001(2) -0.002(2) -0.0136(19)
O9 0.028(2) 0.032(2) 0.034(3) 0.0017(19) -0.0102(18) -0.0078(18)
O10 0.0166(19) 0.038(2) 0.027(2) -0.0001(19) -0.0087(16) -0.0037(16)
O11 0.0168(19) 0.024(2) 0.043(3) 0.0060(19) -0.0064(18) -0.0043(16)
O12 0.025(2) 0.033(2) 0.055(3) 0.013(2) -0.012(2) -0.0133(18)
N5 0.034(3) 0.029(3) 0.027(3) 0.004(2) -0.007(2) -0.005(2)
N6 0.014(2) 0.025(2) 0.026(3) 0.002(2) 0.0030(18) -0.0044(17)
N7 0.023(2) 0.017(2) 0.039(3) 0.007(2) -0.006(2) -0.0064(18)
N8 0.021(2) 0.030(3) 0.053(4) 0.012(3) -0.015(2) -0.008(2)
C19 0.013(3) 0.036(3) 0.033(3) 0.002(2) -0.001(2) -0.005(2)
C20 0.012(2) 0.035(3) 0.031(3) 0.003(2) -0.006(2) -0.006(2)
C21 0.024(3) 0.033(3) 0.030(3) 0.004(2) -0.004(2) -0.002(2)
C22 0.033(3) 0.040(3) 0.037(4) 0.010(3) -0.002(3) -0.005(3)
C23 0.023(3) 0.030(3) 0.036(3) 0.000(3) -0.002(2) -0.005(2)
C24 0.016(3) 0.031(3) 0.033(3) 0.001(2) -0.004(2) -0.005(2)
C25 0.018(2) 0.021(3) 0.028(3) 0.005(2) 0.005(2) -0.007(2)
C26 0.020(3) 0.023(3) 0.029(3) 0.009(2) 0.003(2) -0.005(2)
C27 0.012(2) 0.026(3) 0.037(3) 0.002(2) 0.003(2) -0.002(2)
C28 0.016(3) 0.018(3) 0.048(4) 0.001(2) -0.012(2) 0.003(2)
C29 0.043(4) 0.027(3) 0.052(4) -0.008(3) -0.009(3) -0.010(3)
C30 0.033(3) 0.034(4) 0.066(5) 0.004(3) -0.001(3) 0.000(3)
C31 0.106(8) 0.081(7) 0.078(8) 0.019(6) 0.039(7) 0.046(6)
C32 0.066(7) 0.095(7) 0.159(12) 0.088(8) 0.041(7) 0.034(6)
C33 0.021(3) 0.024(3) 0.050(4) 0.004(3) -0.007(2) -0.001(2)
C34 0.025(3) 0.032(3) 0.034(4) 0.002(3) -0.003(3) 0.006(2)
C35 0.028(3) 0.034(3) 0.037(4) 0.002(3) 0.012(3) 0.001(2)
C36 0.026(3) 0.048(4) 0.050(5) 0.019(4) 0.012(3) -0.002(3)
S3 0.0329(8) 0.0371(9) 0.0439(11) 0.0122(8) -0.0117(7) -0.0123(7)
O13 0.044(3) 0.043(3) 0.044(3) 0.005(2) -0.019(2) -0.017(2)
O14 0.039(3) 0.051(3) 0.032(3) -0.002(2) 0.006(2) -0.011(2)
O15 0.057(3) 0.038(3) 0.049(3) 0.010(2) -0.015(3) 0.001(2)
O16 0.039(3) 0.042(3) 0.049(3) 0.017(2) -0.017(2) -0.014(2)
O17 0.035(2) 0.063(3) 0.028(3) 0.005(2) -0.009(2) -0.021(2)
O18 0.023(3) 0.157(6) 0.030(3) 0.016(3) 0.000(2) -0.018(3)
N9 0.029(3) 0.034(3) 0.027(3) 0.001(2) -0.006(2) -0.006(2)
N10 0.037(3) 0.050(3) 0.027(3) 0.010(2) -0.005(2) -0.024(2)
N11 0.030(3) 0.106(5) 0.017(3) -0.003(3) -0.003(2) -0.015(3)
N12 0.024(3) 0.129(7) 0.033(4) -0.003(4) 0.003(3) -0.008(3)
C37 0.018(3) 0.033(3) 0.038(3) 0.006(2) -0.001(2) -0.012(2)
C38 0.018(3) 0.035(3) 0.028(3) 0.000(2) -0.004(2) -0.004(2)
C39 0.024(3) 0.032(3) 0.039(4) 0.003(3) 0.004(3) -0.009(2)
C40 0.040(4) 0.038(3) 0.033(4) 0.006(3) 0.005(3) -0.010(3)
C41 0.031(3) 0.044(3) 0.041(4) 0.000(3) -0.002(3) -0.013(3)
C42 0.032(3) 0.033(3) 0.046(4) 0.005(3) 0.003(3) -0.002(3)
C43 0.036(3) 0.053(4) 0.030(4) 0.016(3) -0.002(3) -0.022(3)
C44 0.064(4) 0.057(4) 0.032(4) 0.008(3) 0.010(3) -0.030(3)
C45 0.029(3) 0.074(4) 0.019(3) 0.012(3) -0.002(2) -0.025(3)
C46 0.026(3) 0.119(6) 0.023(4) 0.001(4) -0.002(3) -0.006(3)
C47 0.034(4) 0.104(6) 0.029(4) -0.014(4) 0.001(3) 0.005(4)
C48 0.038(4) 0.119(7) 0.042(5) -0.010(5) -0.005(3) -0.021(4)
C49 0.072(7) 0.140(10) 0.086(8) -0.018(7) -0.021(6) -0.029(7)
C50 0.078(7) 0.134(10) 0.049(5) 0.009(6) -0.011(5) -0.038(7)
C51 0.030(3) 0.129(7) 0.020(4) -0.015(4) -0.006(3) -0.014(4)
C52 0.095(7) 0.059(5) 0.050(5) 0.020(4) -0.002(5) -0.022(5)
C53 0.052(4) 0.063(5) 0.066(6) 0.006(4) 0.004(4) -0.039(4)
C54 0.096(8) 0.087(7) 0.091(8) -0.014(6) -0.009(6) -0.040(6)
S4 0.0235(8) 0.0402(9) 0.0376(10) 0.0116(7) -0.0030(7) -0.0062(6)
O19 0.042(3) 0.038(3) 0.044(3) 0.001(2) 0.011(2) 0.005(2)
O20 0.043(3) 0.049(3) 0.046(3) -0.006(2) -0.012(2) -0.004(2)
O21 0.035(3) 0.032(2) 0.057(3) 0.011(2) 0.002(2) -0.0096(19)
O22 0.023(2) 0.067(3) 0.037(3) 0.002(2) -0.001(2) -0.003(2)
O23 0.028(2) 0.065(3) 0.027(3) 0.012(2) -0.0039(19) -0.010(2)
O24 0.030(3) 0.133(5) 0.030(3) 0.003(3) -0.007(2) -0.022(3)
N13 0.037(3) 0.034(3) 0.032(3) -0.001(2) 0.001(2) -0.012(2)
N14 0.020(2) 0.047(3) 0.041(3) 0.013(3) -0.005(2) 0.000(2)
N15 0.022(3) 0.094(5) 0.023(3) 0.004(3) -0.007(2) -0.021(3)
N16 0.022(3) 0.126(7) 0.040(4) -0.013(4) 0.003(3) -0.017(3)
C55 0.015(3) 0.037(3) 0.039(3) 0.005(2) -0.008(2) -0.010(2)
C56 0.020(3) 0.034(3) 0.033(3) 0.000(2) -0.005(2) -0.004(2)
C57 0.027(3) 0.027(3) 0.039(4) 0.000(3) -0.001(3) -0.005(2)
C58 0.038(4) 0.038(3) 0.030(4) 0.002(3) -0.009(3) -0.003(3)
C59 0.031(3) 0.036(3) 0.037(4) -0.007(3) -0.010(3) -0.004(3)
C60 0.023(3) 0.037(3) 0.041(4) -0.004(3) -0.016(3) -0.009(2)
C61 0.028(3) 0.060(4) 0.026(4) 0.015(3) -0.012(3) 0.000(3)
C62 0.030(3) 0.067(4) 0.047(5) 0.026(3) -0.007(3) -0.002(3)
C63 0.022(3) 0.064(4) 0.025(3) 0.012(3) -0.007(2) 0.000(3)
C64 0.024(3) 0.097(5) 0.030(4) -0.010(4) -0.005(3) -0.017(3)
C65 0.045(4) 0.096(6) 0.075(6) -0.025(5) -0.012(4) -0.010(4)
C66 0.055(5) 0.109(7) 0.080(7) -0.018(5) -0.020(5) -0.004(5)
C67 0.100(9) 0.154(12) 0.124(12) -0.057(10) -0.009(8) 0.018(9)
C68 0.071(7) 0.156(12) 0.079(7) 0.015(7) -0.021(6) 0.019(7)
C69 0.024(3) 0.104(6) 0.026(4) -0.010(4) -0.002(3) -0.009(3)
C70 0.044(4) 0.067(5) 0.058(6) 0.030(4) 0.000(4) -0.003(4)
C71 0.027(3) 0.068(5) 0.091(7) 0.039(5) 0.000(4) 0.001(3)
C72 0.052(5) 0.099(8) 0.117(9) 0.068(7) -0.019(5) -0.015(5)

loop_
_atom_type_symbol
_atom_type_description
_atom_type_scat_dispersion_real
_atom_type_scat_dispersion_imag
_atom_type_scat_source
C C 0.0033 0.0016 'International Tables Vol C Tables 4.2.6.8 and 6.1.1.4'
H H 0.0000 0.0000 'International Tables Vol C Tables 4.2.6.8 and 6.1.1.4'
N N 0.0061 0.0033 'International Tables Vol C Tables 4.2.6.8 and 6.1.1.4'
O O 0.0106 0.0060 'International Tables Vol C Tables 4.2.6.8 and 6.1.1.4'
S S 0.1246 0.1234 'International Tables Vol C Tables 4.2.6.8 and 6.1.1.4'

loop_
_geom_angle_atom_site_label_1
_geom_angle_atom_site_label_2
_geom_angle_atom_site_label_3
_geom_angle
O3 S1 O4 119.7(3)
O3 S1 N2 107.2(3)
O3 S1 C1 106.5(3)
O4 S1 N2 112.2(2)
O4 S1 C1 108.1(3)
N2 S1 C1 101.5(3)
O1 N1 O2 122.9(6)
O1 N1 C2 118.7(6)
O2 N1 C2 118.4(5)
C7 N2 S1 118.5(4)
C7 N2 C8 59.8(4)
C8 N2 S1 121.5(4)
C9 N3 C10 123.8(5)
C2 C1 S1 126.0(5)
C2 C1 C6 119.0(6)
C6 C1 S1 114.8(5)
C1 C2 N1 121.5(6)
C3 C2 N1 115.4(6)
C3 C2 C1 122.9(6)
C2 C3 C4 118.7(6)
C5 C4 C3 120.3(7)
C4 C5 C6 119.1(6)
C1 C6 C5 120.0(6)
N2 C7 C8 61.4(4)
N2 C7 C9 116.5(5)
C9 C7 C8 125.0(5)
N2 C8 C16 119.8(5)
N2 C8 C17 112.3(5)
C7 C8 N2 58.9(4)
C7 C8 C16 118.8(5)
C7 C8 C17 119.5(6)
C16 C8 C17 115.4(6)
O5 C9 N3 124.1(6)
O5 C9 C7 123.9(5)
N3 C9 C7 112.0(5)
N3 C10 C11 110.0(5)
N3 C10 C15 109.9(6)
C11 C10 C15 109.5(5)
C10 C11 C12 115.3(6)
C13 C12 C11 110.2(7)
C14 C12 C11 111.5(7)
C14 C12 C13 111.2(9)
O6 C15 N4 124.1(6)
O6 C15 C10 120.7(5)
N4 C15 C10 115.0(6)
C8 C17 C18 110.1(5)
O9 S2 N6 107.3(3)
O9 S2 C19 106.2(3)
O10 S2 O9 118.8(3)
O10 S2 N6 112.9(2)
O10 S2 C19 109.5(3)
N6 S2 C19 100.3(3)
O7 N5 C20 118.1(5)
O8 N5 O7 124.5(5)
O8 N5 C20 117.4(5)
C25 N6 S2 118.4(4)
C25 N6 C26 59.4(4)
C26 N6 S2 121.0(4)
C27 N7 C28 123.3(5)
C20 C19 S2 124.5(5)
C24 C19 S2 117.7(5)
C24 C19 C20 117.7(6)
C19 C20 N5 122.2(6)
C21 C20 N5 116.5(6)
C21 C20 C19 121.3(6)
C22 C21 C20 120.6(6)
C21 C22 C23 119.6(7)
C22 C23 C24 119.7(6)
C19 C24 C23 121.0(6)
N6 C25 C26 62.4(4)
N6 C25 C27 116.0(5)
C26 C25 C27 125.1(5)
N6 C26 C34 119.7(5)
C25 C26 N6 58.2(4)
C25 C26 C34 118.6(5)
C25 C26 C35 120.3(6)
C35 C26 N6 113.1(5)
C35 C26 C34 114.9(5)
O11 C27 N7 124.6(6)
O11 C27 C25 124.2(5)
N7 C27 C25 111.2(5)
N7 C28 C29 109.1(5)
N7 C28 C33 110.3(6)
C33 C28 C29 107.7(5)
C30 C29 C28 114.1(5)
C29 C30 C32 112.0(7)
C31 C30 C29 113.1(7)
C31 C30 C32 112.9(9)
O12 C33 N8 122.9(6)
O12 C33 C28 120.6(5)
N8 C33 C28 116.5(6)
C26 C35 C36 112.2(5)
O15 S3 N10 106.5(3)
O15 S3 C37 105.9(3)
O16 S3 O15 119.7(3)
O16 S3 N10 111.8(3)
O16 S3 C37 109.6(3)
N10 S3 C37 101.7(3)
O13 N9 C38 116.7(5)
O14 N9 O13 124.3(6)
O14 N9 C38 119.0(5)
C43 N10 S3 119.0(5)
C43 N10 C44 62.0(5)
C44 N10 S3 119.8(6)
C45 N11 C46 123.4(7)
C38 C37 S3 124.2(5)
C42 C37 S3 116.4(5)
C42 C37 C38 119.1(6)
C37 C38 N9 122.9(6)
C39 C38 N9 115.2(5)
C39 C38 C37 121.8(6)
C38 C39 C40 119.0(6)
C41 C40 C39 120.2(7)
C40 C41 C42 118.9(7)
C37 C42 C41 120.8(6)
N10 C43 C44 60.4(5)
N10 C43 C45 117.1(7)
C45 C43 C44 124.9(7)
N10 C44 C43 57.6(5)
N10 C44 C53 111.4(7)
C43 C44 C53 118.5(8)
C52 C44 N10 121.0(8)
C52 C44 C43 116.2(8)
C52 C44 C53 118.1(8)
O17 C45 N11 124.1(8)
O17 C45 C43 124.5(7)
N11 C45 C43 111.4(7)
N11 C46 C47 111.1(6)
N11 C46 C51 108.4(8)
C51 C46 C47 110.4(7)
C46 C47 C48 115.2(7)
C49 C48 C47 111.7(8)
C50 C48 C47 112.5(8)
C50 C48 C49 111.3(11)
O18 C51 N12 123.0(7)
O18 C51 C46 122.2(7)
N12 C51 C46 114.6(9)
C54 C53 C44 112.8(8)
O21 S4 O22 119.7(3)
O21 S4 N14 106.6(3)
O21 S4 C55 105.5(3)
O22 S4 N14 112.6(3)
O22 S4 C55 109.2(3)
N14 S4 C55 101.6(3)
O19 N13 C56 119.3(6)
O20 N13 O19 122.9(6)
O20 N13 C56 117.7(5)
C61 N14 S4 119.1(5)
C61 N14 C62 61.0(5)
C62 N14 S4 121.5(5)
C63 N15 C64 124.4(6)
C56 C55 S4 125.2(5)
C60 C55 S4 118.9(5)
C60 C55 C56 115.9(6)
C55 C56 N13 120.9(6)
C57 C56 N13 116.8(6)
C57 C56 C55 122.3(6)
C56 C57 C58 119.1(6)
C59 C58 C57 119.3(7)
C58 C59 C60 120.8(7)
C55 C60 C59 122.1(6)
N14 C61 C62 60.5(5)
N14 C61 C63 118.4(6)
C62 C61 C63 125.3(6)
N14 C62 C61 58.5(5)
N14 C62 C70 119.6(6)
N14 C62 C71 113.8(7)
C61 C62 C70 117.8(7)
C61 C62 C71 120.9(7)
C71 C62 C70 114.7(7)
O23 C63 N15 124.4(7)
O23 C63 C61 122.5(7)
N15 C63 C61 113.1(6)
N15 C64 C65 110.4(6)
N15 C64 C69 107.3(7)
C65 C64 C69 107.2(7)
C64 C65 C66 112.1(8)
C67 C66 C65 108.1(10)
C68 C66 C65 113.4(9)
C68 C66 C67 112.8(13)
O24 C69 N16 120.3(8)
O24 C69 C64 123.1(6)
N16 C69 C64 116.6(8)
C62 C71 C72 111.1(9)

loop_
_geom_bond_atom_site_label_1
_geom_bond_atom_site_label_2
_geom_bond_distance
S1 O3 1.426(5)
S1 O4 1.432(4)
S1 N2 1.662(5)
S1 C1 1.790(6)
O1 N1 1.224(7)
O2 N1 1.235(7)
O5 C9 1.219(7)
O6 C15 1.224(8)
N1 C2 1.469(8)
N2 C7 1.480(7)
N2 C8 1.518(8)
N3 C9 1.351(8)
N3 C10 1.449(8)
N4 C15 1.338(8)
C1 C2 1.377(9)
C1 C6 1.382(9)
C2 C3 1.376(9)
C3 C4 1.398(9)
C4 C5 1.395(10)
C5 C6 1.428(10)
C7 C8 1.494(10)
C7 C9 1.491(9)
C8 C16 1.520(9)
C8 C17 1.522(8)
C10 C11 1.528(10)
C10 C15 1.529(9)
C11 C12 1.537(10)
C12 C13 1.535(12)
C12 C14 1.472(13)
C17 C18 1.539(10)
S2 O9 1.432(5)
S2 O10 1.424(4)
S2 N6 1.658(5)
S2 C19 1.781(7)
O7 N5 1.232(7)
O8 N5 1.222(7)
O11 C27 1.206(7)
O12 C33 1.258(9)
N5 C20 1.459(8)
N6 C25 1.449(7)
N6 C26 1.510(7)
N7 C27 1.372(8)
N7 C28 1.438(8)
N8 C33 1.337(8)
C19 C20 1.399(9)
C19 C24 1.374(9)
C20 C21 1.374(9)
C21 C22 1.373(10)
C22 C23 1.375(10)
C23 C24 1.410(10)
C25 C26 1.467(9)
C25 C27 1.518(9)
C26 C34 1.528(9)
C26 C35 1.509(8)
C28 C29 1.549(9)
C28 C33 1.523(9)
C29 C30 1.505(10)
C30 C31 1.499(12)
C30 C32 1.537(13)
C35 C36 1.520(9)
S3 O15 1.442(6)
S3 O16 1.432(6)
S3 N10 1.697(6)
S3 C37 1.797(7)
O13 N9 1.230(7)
O14 N9 1.212(7)
O17 C45 1.209(9)
O18 C51 1.214(12)
N9 C38 1.473(8)
N10 C43 1.446(10)
N10 C44 1.489(9)
N11 C45 1.338(10)
N11 C46 1.467(11)
N12 C51 1.372(11)
C37 C38 1.404(9)
C37 C42 1.348(10)
C38 C39 1.370(9)
C39 C40 1.397(10)
C40 C41 1.386(10)
C41 C42 1.425(11)
C43 C44 1.512(11)
C43 C45 1.474(11)
C44 C52 1.470(14)
C44 C53 1.515(12)
C46 C47 1.523(13)
C46 C51 1.518(11)
C47 C48 1.555(12)
C48 C49 1.533(15)
C48 C50 1.475(15)
C53 C54 1.431(14)
S4 O21 1.419(5)
S4 O22 1.435(5)
S4 N14 1.665(6)
S4 C55 1.782(7)
O19 N13 1.228(7)
O20 N13 1.220(8)
O23 C63 1.202(8)
O24 C69 1.258(11)
N13 C56 1.469(9)
N14 C61 1.457(10)
N14 C62 1.487(10)
N15 C63 1.313(9)
N15 C64 1.462(10)
N16 C69 1.334(10)
C55 C56 1.427(9)
C55 C60 1.368(10)
C56 C57 1.351(10)
C57 C58 1.411(10)
C58 C59 1.347(10)
C59 C60 1.385(10)
C61 C62 1.494(12)
C61 C63 1.514(10)
C62 C70 1.536(11)
C62 C71 1.530(11)
C64 C65 1.482(12)
C64 C69 1.544(12)
C65 C66 1.564(15)
C66 C67 1.536(17)
C66 C68 1.478(18)
C71 C72 1.532(15)

loop_
_platon_squeeze_void_nr
_platon_squeeze_void_average_x
_platon_squeeze_void_average_y
_platon_squeeze_void_average_z
_platon_squeeze_void_volume
_platon_squeeze_void_count_electrons
_platon_squeeze_void_content
1 -0.085 0.219 0.337 541 151 ' '
